data_4305043
loop_
_publ_author_name
'Sabine Strobel'
'Amitava Choudhury'
'Peter K. Dorhout'
'Christian Lipp'
'Thomas Schleid'

_publ_section_title
;
Rare-Earth Metal(III) Oxide Selenides M4O4Se[Se2] (M = La, Ce, Pr, Nd, Sm)
with Discrete Diselenide Units: Crystal Structures, Magnetic Frustration,
and Other Properties
;
_journal_name_full 'Inorganic Chemistry'
_journal_page_first 4936
_journal_page_last 4944
_journal_paper_doi 10.1021/ic800233c
_journal_volume 47
_journal_year 2008
_chemical_formula_sum 'La4 O4 Se3'
_chemical_formula_weight 856.52
_chemical_name_systematic
; 
 ? 
;
_space_group_IT_number 38
_symmetry_cell_setting orthorhombic
_symmetry_space_group_name_Hall 'A 2 -2'
_symmetry_space_group_name_H-M 'A m m 2'
_atom_sites_solution_hydrogens none
_atom_sites_solution_primary direct
_atom_sites_solution_secondary difmap
_audit_creation_method SHELXL-97
_cell_angle_alpha 90.00
_cell_angle_beta 90.00
_cell_angle_gamma 90.00
_cell_formula_units_Z 2
_cell_length_a 8.5794(7)
_cell_length_b 4.0944(4)
_cell_length_c 13.1649(8)
_cell_measurement_reflns_used 4241
_cell_measurement_temperature 298(2)
_cell_measurement_theta_max 27.49
_cell_measurement_theta_min 1.02
_cell_volume 462.45(7)
_computing_cell_refinement 'HKL Scalepack (Otwinowski & Minor 1997)'
_computing_data_collection 'Collect (Nonius BV, 1997-2000)'
_computing_data_reduction 'HKL Denzo and Scalepack (Otwinowski & Minor 1997)'
_computing_molecular_graphics SHELXTL
_computing_publication_material SHELXTL
_computing_structure_refinement 'SHELXL-97 (Sheldrick, 1997)'
_computing_structure_solution 'SHELXS-97 (Sheldrick, 1990)'
_diffrn_ambient_temperature 293(2)
_diffrn_measured_fraction_theta_full 1.000
_diffrn_measured_fraction_theta_max 1.000
_diffrn_measurement_device_type KappaCCD
_diffrn_measurement_method CCD
_diffrn_radiation_monochromator graphite
_diffrn_radiation_source 'fine-focus sealed tube'
_diffrn_radiation_type MoK\a
_diffrn_radiation_wavelength 0.71073
_diffrn_reflns_av_R_equivalents 0.0770
_diffrn_reflns_av_sigmaI/netI 0.0408
_diffrn_reflns_limit_h_max 11
_diffrn_reflns_limit_h_min -11
_diffrn_reflns_limit_k_max 5
_diffrn_reflns_limit_k_min -5
_diffrn_reflns_limit_l_max 16
_diffrn_reflns_limit_l_min -16
_diffrn_reflns_number 3757
_diffrn_reflns_theta_full 27.51
_diffrn_reflns_theta_max 27.51
_diffrn_reflns_theta_min 2.37
_exptl_absorpt_coefficient_mu 29.867
_exptl_absorpt_correction_T_max 0.4133
_exptl_absorpt_correction_T_min 0.1305
_exptl_absorpt_correction_type numerical
_exptl_absorpt_process_details 'HABITUS, W. Herrendorf, Univ. Giessen, 1995'
_exptl_crystal_colour 'light brown'
_exptl_crystal_density_diffrn 6.151
_exptl_crystal_density_method 'not measured'
_exptl_crystal_description plate
_exptl_crystal_F_000 724
_exptl_crystal_size_max 0.09
_exptl_crystal_size_mid 0.05
_exptl_crystal_size_min 0.03
_refine_diff_density_max 2.335
_refine_diff_density_min -1.420
_refine_diff_density_rms 0.305
_refine_ls_abs_structure_details 'Flack H D (1983), Acta Cryst. A39, 876-881'
_refine_ls_abs_structure_Flack 0.22(5)
_refine_ls_extinction_coef 0.00092(14)
_refine_ls_extinction_expression Fc^*^=kFc[1+0.001xFc^2^\l^3^/sin(2\q)]^-1/4^
_refine_ls_extinction_method SHELXL
_refine_ls_goodness_of_fit_ref 1.104
_refine_ls_hydrogen_treatment none
_refine_ls_matrix_type full
_refine_ls_number_parameters 41
_refine_ls_number_reflns 642
_refine_ls_number_restraints 1
_refine_ls_restrained_S_all 1.103
_refine_ls_R_factor_all 0.0320
_refine_ls_R_factor_gt 0.0279
_refine_ls_shift/su_max 0.000
_refine_ls_shift/su_mean 0.000
_refine_ls_structure_factor_coef Fsqd
_refine_ls_weighting_details 'calc w=1/[\s^2^(Fo^2^)+(0.0239P)^2^+0.0000P] where P=(Fo^2^+2Fc^2^)/3'
_refine_ls_weighting_scheme calc
_refine_ls_wR_factor_gt 0.0570
_refine_ls_wR_factor_ref 0.0584
_reflns_number_gt 600
_reflns_number_total 642
_reflns_threshold_expression >2sigma(I)
_cod_data_source_file ic800233c-file013_1.cif
_cod_data_source_block La4O4Se3
_cod_depositor_comments
;
The following automatic conversions were performed:
'_exptl_absorpt_correction_type' value 'Numerical' changed to 'numerical'
according to '/home/saulius/struct/CIF-dictionaries/cif_core.dic'
dictionary named 'cif_core.dic' version 2.4.1 from 2010-06-29.

Automatic conversion script
Id: cif_fix_enum 1527 2010-12-29 10:47:43Z saulius 
;
_cod_database_code 4305043

loop_
_symmetry_equiv_pos_as_xyz
'x, y, z'
'-x, -y, z'
'-x, y, z'
'x, -y, z'
'x, y+1/2, z+1/2'
'-x, -y+1/2, z+1/2'
'-x, y+1/2, z+1/2'
'x, -y+1/2, z+1/2'

loop_
_atom_site_label
_atom_site_type_symbol
_atom_site_fract_x
_atom_site_fract_y
_atom_site_fract_z
_atom_site_U_iso_or_equiv
_atom_site_adp_type
_atom_site_occupancy
_atom_site_symmetry_multiplicity
_atom_site_calc_flag
_atom_site_refinement_flags
_atom_site_disorder_assembly
_atom_site_disorder_group
La1 La 0.0000 0.0000 0.00001(9) 0.0120(3) Uani 1 4 d S . .
La2 La 0.5000 0.0000 0.01807(8) 0.0112(3) Uani 1 4 d S . .
La3 La 0.23641(9) 0.0000 0.68560(5) 0.0114(2) Uani 1 2 d S . .
Se1 Se 0.3569(2) 0.0000 0.35729(13) 0.0167(3) Uani 1 2 d S . .
Se2 Se 0.0000 0.0000 0.31153(16) 0.0156(4) Uani 1 4 d S . .
O1 O 0.2438(10) 0.0000 0.0897(10) 0.012(3) Uani 1 2 d S . .
O2 O 0.0000 0.0000 0.5871(12) 0.018(4) Uani 1 4 d S . .
O3 O 0.5000 0.0000 0.6169(11) 0.014(3) Uani 1 4 d S . .

loop_
_atom_site_aniso_label
_atom_site_aniso_U_11
_atom_site_aniso_U_22
_atom_site_aniso_U_33
_atom_site_aniso_U_23
_atom_site_aniso_U_13
_atom_site_aniso_U_12
La1 0.0148(6) 0.0092(6) 0.0119(6) 0.000 0.000 0.000
La2 0.0116(5) 0.0079(7) 0.0141(6) 0.000 0.000 0.000
La3 0.0125(4) 0.0091(5) 0.0127(4) 0.000 -0.0004(4) 0.000
Se1 0.0225(9) 0.0127(6) 0.0148(7) 0.000 -0.0031(5) 0.000
Se2 0.0168(11) 0.0162(10) 0.0139(9) 0.000 0.000 0.000
O1 0.020(6) 0.002(6) 0.013(5) 0.000 0.005(4) 0.000
O2 0.012(7) 0.023(9) 0.020(8) 0.000 0.000 0.000
O3 0.011(8) 0.023(9) 0.008(5) 0.000 0.000 0.000

loop_
_atom_type_symbol
_atom_type_description
_atom_type_scat_dispersion_real
_atom_type_scat_dispersion_imag
_atom_type_scat_source
La La -0.2871 2.4523 'International Tables Vol C Tables 4.2.6.8 and 6.1.1.4'
O O 0.0106 0.0060 'International Tables Vol C Tables 4.2.6.8 and 6.1.1.4'
Se Se -0.0929 2.2259 'International Tables Vol C Tables 4.2.6.8 and 6.1.1.4'

loop_
_geom_angle_atom_site_label_1
_geom_angle_atom_site_label_2
_geom_angle_atom_site_label_3
_geom_angle
_geom_angle_site_symmetry_1
_geom_angle_site_symmetry_3
_geom_angle_publ_flag
O2 La1 O2 121.5(7) 5_554 5_544 ?
O2 La1 O1 76.1(2) 5_554 . ?
O2 La1 O1 76.1(2) 5_544 . ?
O2 La1 O1 76.1(2) 5_554 2 ?
O2 La1 O1 76.1(2) 5_544 2 ?
O1 La1 O1 121.1(6) . 2 ?
O2 La1 Se2 158.8(3) 5_554 5_544 ?
O2 La1 Se2 79.7(3) 5_544 5_544 ?
O1 La1 Se2 112.3(2) . 5_544 ?
O1 La1 Se2 112.3(2) 2 5_544 ?
O2 La1 Se2 79.7(3) 5_554 5_554 ?
O2 La1 Se2 158.8(3) 5_544 5_554 ?
O1 La1 Se2 112.3(2) . 5_554 ?
O1 La1 Se2 112.3(2) 2 5_554 ?
Se2 La1 Se2 79.05(6) 5_544 5_554 ?
O2 La1 La3 37.93(16) 5_554 5_554 ?
O2 La1 La3 99.0(3) 5_544 5_554 ?
O1 La1 La3 38.25(14) . 5_554 ?
O1 La1 La3 98.6(2) 2 5_554 ?
Se2 La1 La3 147.529(12) 5_544 5_554 ?
Se2 La1 La3 98.86(2) 5_554 5_554 ?
O2 La1 La3 37.93(16) 5_554 6_554 ?
O2 La1 La3 99.0(3) 5_544 6_554 ?
O1 La1 La3 98.6(2) . 6_554 ?
O1 La1 La3 38.25(14) 2 6_554 ?
Se2 La1 La3 147.529(12) 5_544 6_554 ?
Se2 La1 La3 98.86(2) 5_554 6_554 ?
La3 La1 La3 64.94(2) 5_554 6_554 ?
O2 La1 La3 99.0(3) 5_554 5_544 ?
O2 La1 La3 37.93(16) 5_544 5_544 ?
O1 La1 La3 38.25(14) . 5_544 ?
O1 La1 La3 98.6(2) 2 5_544 ?
Se2 La1 La3 98.86(2) 5_544 5_544 ?
Se2 La1 La3 147.529(12) 5_554 5_544 ?
La3 La1 La3 65.62(2) 5_554 5_544 ?
La3 La1 La3 99.42(3) 6_554 5_544 ?
O2 La1 La3 99.0(3) 5_554 6_544 ?
O2 La1 La3 37.93(16) 5_544 6_544 ?
O1 La1 La3 98.6(2) . 6_544 ?
O1 La1 La3 38.25(14) 2 6_544 ?
Se2 La1 La3 98.86(2) 5_544 6_544 ?
Se2 La1 La3 147.529(12) 5_554 6_544 ?
La3 La1 La3 99.42(3) 5_554 6_544 ?
La3 La1 La3 65.62(2) 6_554 6_544 ?
La3 La1 La3 64.94(2) 5_544 6_544 ?
O2 La1 La1 29.3(3) 5_554 1_565 ?
O2 La1 La1 150.7(3) 5_544 1_565 ?
O1 La1 La1 90.0 . 1_565 ?
O1 La1 La1 90.0 2 1_565 ?
Se2 La1 La1 129.52(3) 5_544 1_565 ?
Se2 La1 La1 50.48(3) 5_554 1_565 ?
La3 La1 La1 57.190(11) 5_554 1_565 ?
La3 La1 La1 57.190(11) 6_554 1_565 ?
La3 La1 La1 122.810(11) 5_544 1_565 ?
La3 La1 La1 122.810(11) 6_544 1_565 ?
O2 La1 La1 150.7(3) 5_554 1_545 ?
O2 La1 La1 29.3(3) 5_544 1_545 ?
O1 La1 La1 90.0 . 1_545 ?
O1 La1 La1 90.0 2 1_545 ?
Se2 La1 La1 50.48(3) 5_544 1_545 ?
Se2 La1 La1 129.52(3) 5_554 1_545 ?
La3 La1 La1 122.810(11) 5_554 1_545 ?
La3 La1 La1 122.810(11) 6_554 1_545 ?
La3 La1 La1 57.190(11) 5_544 1_545 ?
La3 La1 La1 57.190(11) 6_544 1_545 ?
La1 La1 La1 180.00(6) 1_565 1_545 ?
O1 La2 O1 133.6(6) . 2_655 ?
O1 La2 O3 77.8(2) . 5_554 ?
O1 La2 O3 77.8(2) 2_655 5_554 ?
O1 La2 O3 77.8(2) . 5_544 ?
O1 La2 O3 77.8(2) 2_655 5_544 ?
O3 La2 O3 115.1(6) 5_554 5_544 ?
O1 La2 Se1 84.7(2) . 5_544 ?
O1 La2 Se1 127.97(18) 2_655 5_544 ?
O3 La2 Se1 153.82(14) 5_554 5_544 ?
O3 La2 Se1 79.3(3) 5_544 5_544 ?
O1 La2 Se1 127.97(18) . 6_644 ?
O1 La2 Se1 84.7(2) 2_655 6_644 ?
O3 La2 Se1 153.82(14) 5_554 6_644 ?
O3 La2 Se1 79.3(3) 5_544 6_644 ?
Se1 La2 Se1 45.28(6) 5_544 6_644 ?
O1 La2 Se1 127.97(18) . 6_654 ?
O1 La2 Se1 84.7(2) 2_655 6_654 ?
O3 La2 Se1 79.3(3) 5_554 6_654 ?
O3 La2 Se1 153.82(14) 5_544 6_654 ?
Se1 La2 Se1 96.88(5) 5_544 6_654 ?
Se1 La2 Se1 79.83(5) 6_644 6_654 ?
O1 La2 Se1 84.7(2) . 5_554 ?
O1 La2 Se1 127.97(18) 2_655 5_554 ?
O3 La2 Se1 79.3(3) 5_554 5_554 ?
O3 La2 Se1 153.82(14) 5_544 5_554 ?
Se1 La2 Se1 79.83(5) 5_544 5_554 ?
Se1 La2 Se1 96.88(5) 6_644 5_554 ?
Se1 La2 Se1 45.28(6) 6_654 5_554 ?
O1 La2 La3 108.7(2) . 6_654 ?
O1 La2 La3 38.46(15) 2_655 6_654 ?
O3 La2 La3 39.35(9) 5_554 6_654 ?
O3 La2 La3 98.3(2) 5_544 6_654 ?
Se1 La2 La3 165.68(3) 5_544 6_654 ?
Se1 La2 La3 120.43(3) 6_644 6_654 ?
Se1 La2 La3 78.96(3) 6_654 6_654 ?
Se1 La2 La3 105.72(2) 5_554 6_654 ?
O1 La2 La3 108.7(2) . 6_644 ?
O1 La2 La3 38.46(15) 2_655 6_644 ?
O3 La2 La3 98.3(2) 5_554 6_644 ?
O3 La2 La3 39.35(9) 5_544 6_644 ?
Se1 La2 La3 105.72(2) 5_544 6_644 ?
Se1 La2 La3 78.96(3) 6_644 6_644 ?
Se1 La2 La3 120.43(3) 6_654 6_644 ?
Se1 La2 La3 165.68(3) 5_554 6_644 ?
La3 La2 La3 65.893(18) 6_654 6_644 ?
O1 La2 La3 38.46(15) . 5_544 ?
O1 La2 La3 108.7(2) 2_655 5_544 ?
O3 La2 La3 98.3(2) 5_554 5_544 ?
O3 La2 La3 39.35(9) 5_544 5_544 ?
Se1 La2 La3 78.96(3) 5_544 5_544 ?
Se1 La2 La3 105.72(2) 6_644 5_544 ?
Se1 La2 La3 165.68(3) 6_654 5_544 ?
Se1 La2 La3 120.43(3) 5_554 5_544 ?
La3 La2 La3 108.26(3) 6_654 5_544 ?
La3 La2 La3 73.85(3) 6_644 5_544 ?
O1 La2 La3 38.46(15) . 5_554 ?
O1 La2 La3 108.7(2) 2_655 5_554 ?
O3 La2 La3 39.35(9) 5_554 5_554 ?
O3 La2 La3 98.3(2) 5_544 5_554 ?
Se1 La2 La3 120.43(3) 5_544 5_554 ?
Se1 La2 La3 165.68(3) 6_644 5_554 ?
Se1 La2 La3 105.72(2) 6_654 5_554 ?
Se1 La2 La3 78.96(3) 5_554 5_554 ?
La3 La2 La3 73.85(2) 6_654 5_554 ?
La3 La2 La3 108.26(3) 6_644 5_554 ?
La3 La2 La3 65.893(18) 5_544 5_554 ?
O1 La3 O1 116.6(5) 5_545 5 ?
O1 La3 O2 74.9(3) 5_545 . ?
O1 La3 O2 74.9(3) 5 . ?
O1 La3 O3 77.3(3) 5_545 . ?
O1 La3 O3 77.3(3) 5 . ?
O2 La3 O3 125.6(5) . . ?
O1 La3 Se1 154.3(2) 5_545 5 ?
O1 La3 Se1 79.6(3) 5 5 ?
O2 La3 Se1 130.43(17) . 5 ?
O3 La3 Se1 87.9(2) . 5 ?
O1 La3 Se1 79.6(3) 5_545 5_545 ?
O1 La3 Se1 154.3(2) 5 5_545 ?
O2 La3 Se1 130.43(17) . 5_545 ?
O3 La3 Se1 87.9(2) . 5_545 ?
Se1 La3 Se1 78.96(5) 5 5_545 ?
O1 La3 Se2 75.8(2) 5_545 5_545 ?
O1 La3 Se2 143.3(2) 5 5_545 ?
O2 La3 Se2 75.8(2) . 5_545 ?
O3 La3 Se2 138.73(11) . 5_545 ?
Se1 La3 Se2 103.72(5) 5 5_545 ?
Se1 La3 Se2 56.92(4) 5_545 5_545 ?
O1 La3 Se2 143.3(2) 5_545 5 ?
O1 La3 Se2 75.8(2) 5 5 ?
O2 La3 Se2 75.8(2) . 5 ?
O3 La3 Se2 138.73(11) . 5 ?
Se1 La3 Se2 56.92(4) 5 5 ?
Se1 La3 Se2 103.72(5) 5_545 5 ?
Se2 La3 Se2 76.01(3) 5_545 5 ?
O1 La3 La2 38.2(2) 5_545 5_545 ?
O1 La3 La2 98.0(2) 5 5_545 ?
O2 La3 La2 101.0(3) . 5_545 ?
O3 La3 La2 39.16(16) . 5_545 ?
Se1 La3 La2 124.35(4) 5 5_545 ?
Se1 La3 La2 82.69(3) 5_545 5_545 ?
Se2 La3 La2 108.893(18) 5_545 5_545 ?
Se2 La3 La2 173.50(4) 5 5_545 ?
O1 La3 La2 98.0(2) 5_545 5 ?
O1 La3 La2 38.2(2) 5 5 ?
O2 La3 La2 101.0(3) . 5 ?
O3 La3 La2 39.16(16) . 5 ?
Se1 La3 La2 82.69(3) 5 5 ?
Se1 La3 La2 124.35(4) 5_545 5 ?
Se2 La3 La2 173.50(4) 5_545 5 ?
Se2 La3 La2 108.893(19) 5 5 ?
La2 La3 La2 65.893(18) 5_545 5 ?
O1 La3 La1 38.2(2) 5_545 5_545 ?
O1 La3 La1 97.8(3) 5 5_545 ?
O2 La3 La1 36.81(13) . 5_545 ?
O3 La3 La1 105.0(3) . 5_545 ?
Se1 La3 La1 166.11(4) 5 5_545 ?
Se1 La3 La1 106.36(2) 5_545 5_545 ?
Se2 La3 La1 70.20(4) 5_545 5_545 ?
Se2 La3 La1 109.18(3) 5 5_545 ?
La2 La3 La1 69.446(13) 5_545 5_545 ?
La2 La3 La1 103.79(2) 5 5_545 ?
O1 La3 La1 97.8(3) 5_545 5 ?
O1 La3 La1 38.2(2) 5 5 ?
O2 La3 La1 36.81(13) . 5 ?
O3 La3 La1 105.0(3) . 5 ?
Se1 La3 La1 106.36(2) 5 5 ?
Se1 La3 La1 166.11(4) 5_545 5 ?
Se2 La3 La1 109.18(3) 5_545 5 ?
Se2 La3 La1 70.20(4) 5 5 ?
La2 La3 La1 103.79(2) 5_545 5 ?
La2 La3 La1 69.446(13) 5 5 ?
La1 La3 La1 65.62(2) 5_545 5 ?
Se1 Se1 La2 67.36(3) 2_655 5 ?
Se1 Se1 La2 67.36(3) 2_655 5_545 ?
La2 Se1 La2 79.83(5) 5 5_545 ?
Se1 Se1 La3 108.72(3) 2_655 5_544 ?
La2 Se1 La3 175.71(6) 5 5_544 ?
La2 Se1 La3 100.443(14) 5_545 5_544 ?
Se1 Se1 La3 108.72(3) 2_655 5_554 ?
La2 Se1 La3 100.443(15) 5 5_554 ?
La2 Se1 La3 175.71(6) 5_545 5_554 ?
La3 Se1 La3 78.96(5) 5_544 5_554 ?
La1 Se2 La1 79.05(6) 5 5_545 ?
La1 Se2 La3 140.94(3) 5 6_544 ?
La1 Se2 La3 89.585(18) 5_545 6_544 ?
La1 Se2 La3 89.585(18) 5 5_554 ?
La1 Se2 La3 140.94(3) 5_545 5_554 ?
La3 Se2 La3 120.18(7) 6_544 5_554 ?
La1 Se2 La3 89.585(18) 5 6_554 ?
La1 Se2 La3 140.94(3) 5_545 6_554 ?
La3 Se2 La3 76.01(3) 6_544 6_554 ?
La3 Se2 La3 75.19(4) 5_554 6_554 ?
La1 Se2 La3 140.94(3) 5 5_544 ?
La1 Se2 La3 89.585(18) 5_545 5_544 ?
La3 Se2 La3 75.19(4) 6_544 5_544 ?
La3 Se2 La3 76.01(3) 5_554 5_544 ?
La3 Se2 La3 120.18(7) 6_554 5_544 ?
La2 O1 La1 127.4(6) . . ?
La2 O1 La3 103.4(2) . 5_554 ?
La1 O1 La3 103.6(2) . 5_554 ?
La2 O1 La3 103.4(2) . 5_544 ?
La1 O1 La3 103.6(2) . 5_544 ?
La3 O1 La3 116.6(5) 5_554 5_544 ?
La1 O2 La1 121.5(7) 5_545 5 ?
La1 O2 La3 105.26(3) 5_545 2 ?
La1 O2 La3 105.26(3) 5 2 ?
La1 O2 La3 105.26(3) 5_545 . ?
La1 O2 La3 105.26(3) 5 . ?
La3 O2 La3 114.8(6) 2 . ?
La2 O3 La2 115.1(6) 5_545 5 ?
La2 O3 La3 101.49(7) 5_545 . ?
La2 O3 La3 101.49(7) 5 . ?
La2 O3 La3 101.49(7) 5_545 2_655 ?
La2 O3 La3 101.49(7) 5 2_655 ?
La3 O3 La3 136.4(6) . 2_655 ?

loop_
_geom_bond_atom_site_label_1
_geom_bond_atom_site_label_2
_geom_bond_distance
_geom_bond_site_symmetry_2
_geom_bond_publ_flag
La1 O2 2.347(8) 5_554 ?
La1 O2 2.347(8) 5_544 ?
La1 O1 2.402(10) . ?
La1 O1 2.402(10) 2 ?
La1 Se2 3.2168(19) 5_544 ?
La1 Se2 3.2168(19) 5_554 ?
La1 La3 3.7782(11) 5_554 ?
La1 La3 3.7782(11) 6_554 ?
La1 La3 3.7782(11) 5_544 ?
La1 La3 3.7782(11) 6_544 ?
La1 La1 4.0944(4) 1_565 ?
La1 La1 4.0944(4) 1_545 ?
La2 O1 2.392(10) . ?
La2 O1 2.392(10) 2_655 ?
La2 O3 2.426(7) 5_554 ?
La2 O3 2.426(7) 5_544 ?
La2 Se1 3.1905(16) 5_544 ?
La2 Se1 3.1905(16) 6_644 ?
La2 Se1 3.1905(16) 6_654 ?
La2 Se1 3.1905(16) 5_554 ?
La2 La3 3.7643(9) 6_654 ?
La2 La3 3.7643(9) 6_644 ?
La2 La3 3.7643(9) 5_544 ?
La2 La3 3.7643(9) 5_554 ?
La3 O1 2.406(7) 5_545 ?
La3 O1 2.406(7) 5 ?
La3 O2 2.407(8) . ?
La3 O3 2.436(5) . ?
La3 Se1 3.2199(16) 5 ?
La3 Se1 3.2199(16) 5_545 ?
La3 Se2 3.3247(12) 5_545 ?
La3 Se2 3.3247(12) 5 ?
La3 La2 3.7642(9) 5_545 ?
La3 La2 3.7642(9) 5 ?
La3 La1 3.7782(11) 5_545 ?
La3 La1 3.7782(11) 5 ?
Se1 Se1 2.456(4) 2_655 ?
Se1 La2 3.1905(16) 5 ?
Se1 La2 3.1905(16) 5_545 ?
Se1 La3 3.2199(16) 5_544 ?
Se1 La3 3.2199(16) 5_554 ?
Se2 La1 3.2168(19) 5 ?
Se2 La1 3.2168(19) 5_545 ?
Se2 La3 3.3247(12) 6_544 ?
Se2 La3 3.3247(12) 5_554 ?
Se2 La3 3.3247(12) 6_554 ?
Se2 La3 3.3247(12) 5_544 ?
O1 La3 2.406(7) 5_554 ?
O1 La3 2.406(7) 5_544 ?
O2 La1 2.347(8) 5_545 ?
O2 La1 2.347(8) 5 ?
O2 La3 2.407(8) 2 ?
O3 La2 2.426(7) 5_545 ?
O3 La2 2.426(7) 5 ?
O3 La3 2.436(5) 2_655 ?
